data_1563667
loop_
_publ_author_name
'Cui, Haiyan'
'Hu, Zhaobo'
'Chen, Chao'
'Ruan, Huapeng'
'Fang, Yong'
'Zhang, Li'
'Zhao, Yue'
'Tan, Gengwen'
'Song, You'
'Wang, Xinping'

_publ_section_title
;
 A high-spin diradical dianion and its bridged chemically switchable
 single-molecule magnet
;
_journal_name_full 'Chemical Science'
_journal_paper_doi 10.1039/D1SC01932E
_journal_year 2021
_chemical_formula_moiety 'C98 H136 K2 Mg2 N4 O8'
_chemical_formula_sum 'C98 H136 K2 Mg2 N4 O8'
_chemical_formula_weight 1624.92
_space_group_crystal_system triclinic
_space_group_IT_number 2
_space_group_name_Hall '-P 1'
_space_group_name_H-M_alt 'P -1'
_atom_sites_solution_hydrogens geom
_audit_creation_method SHELXL-2018/3
_audit_update_record
;
2020-04-22 deposited with the CCDC.	2021-06-22 downloaded from the CCDC.
;
_cell_angle_alpha 90.292(4)
_cell_angle_beta 93.572(5)
_cell_angle_gamma 92.232(4)
_cell_formula_units_Z 1
_cell_length_a 12.3217(14)
_cell_length_b 14.4239(17)
_cell_length_c 15.785(2)
_cell_measurement_reflns_used 5300
_cell_measurement_temperature 296(2)
_cell_measurement_theta_max 27.14
_cell_measurement_theta_min 2.22
_cell_volume 2797.8(6)
_computing_structure_refinement 'SHELXL-2018/3 (Sheldrick, 2018)'
_computing_structure_solution 'SHELXT 2014/5 (Sheldrick, 2014)'
_diffrn_ambient_temperature 296(2)
_diffrn_measured_fraction_theta_full 0.990
_diffrn_measured_fraction_theta_max 0.990
_diffrn_measurement_device_type 'Bruker APEX-II CCD'
_diffrn_measurement_method '\f and \w scans'
_diffrn_radiation_type MoK\a
_diffrn_radiation_wavelength 0.71073
_diffrn_reflns_av_R_equivalents 0.0540
_diffrn_reflns_av_unetI/netI 0.0775
_diffrn_reflns_Laue_measured_fraction_full 0.990
_diffrn_reflns_Laue_measured_fraction_max 0.990
_diffrn_reflns_limit_h_max 14
_diffrn_reflns_limit_h_min -14
_diffrn_reflns_limit_k_max 17
_diffrn_reflns_limit_k_min -15
_diffrn_reflns_limit_l_max 18
_diffrn_reflns_limit_l_min -18
_diffrn_reflns_number 21163
_diffrn_reflns_point_group_measured_fraction_full 0.990
_diffrn_reflns_point_group_measured_fraction_max 0.990
_diffrn_reflns_theta_full 25.010
_diffrn_reflns_theta_max 25.010
_diffrn_reflns_theta_min 2.037
_exptl_absorpt_coefficient_mu 0.142
_exptl_absorpt_correction_T_max 0.9077
_exptl_absorpt_correction_T_min 0.8660
_exptl_absorpt_correction_type multi-scan
_exptl_crystal_colour Yellow
_exptl_crystal_density_diffrn 0.964
_exptl_crystal_description Prism
_exptl_crystal_F_000 878
_exptl_crystal_size_max 0.120
_exptl_crystal_size_mid 0.110
_exptl_crystal_size_min 0.080
_refine_diff_density_max 0.453
_refine_diff_density_min -0.264
_refine_diff_density_rms 0.047
_refine_ls_extinction_method none
_refine_ls_goodness_of_fit_ref 1.019
_refine_ls_hydrogen_treatment constr
_refine_ls_matrix_type full
_refine_ls_number_parameters 527
_refine_ls_number_reflns 9776
_refine_ls_number_restraints 276
_refine_ls_restrained_S_all 1.031
_refine_ls_R_factor_all 0.0870
_refine_ls_R_factor_gt 0.0603
_refine_ls_shift/su_max 0.001
_refine_ls_shift/su_mean 0.000
_refine_ls_structure_factor_coef Fsqd
_refine_ls_weighting_details 'w=1/[\s^2^(Fo^2^)+(0.0786P)^2^+1.0445P] where P=(Fo^2^+2Fc^2^)/3'
_refine_ls_weighting_scheme calc
_refine_ls_wR_factor_gt 0.1586
_refine_ls_wR_factor_ref 0.1756
_reflns_Friedel_coverage 0.000
_reflns_number_gt 6847
_reflns_number_total 9776
_reflns_threshold_expression 'I > 2\s(I)'
_cod_data_source_file d1sc01932e2.cif
_cod_data_source_block 1K2
_cod_database_code 1563667
_shelx_shelxl_version_number 2018/3
_shelx_space_group_comment
;
The symmetry employed for this shelxl refinement is uniquely defined
by the following loop, which should always be used as a source of
symmetry information in preference to the above space-group names.
They are only intended as comments.
;
_shelx_estimated_absorpt_t_min 0.983
_shelx_estimated_absorpt_t_max 0.989

loop_
_space_group_symop_operation_xyz
'x, y, z'
'-x, -y, -z'

loop_
_atom_site_label
_atom_site_type_symbol
_atom_site_fract_x
_atom_site_fract_y
_atom_site_fract_z
_atom_site_U_iso_or_equiv
_atom_site_adp_type
_atom_site_occupancy
_atom_site_site_symmetry_order
_atom_site_calc_flag
_atom_site_refinement_flags_posn
_atom_site_refinement_flags_adp
_atom_site_refinement_flags_occupancy
_atom_site_disorder_assembly
_atom_site_disorder_group
Mg1 Mg 0.39349(6) 0.35805(5) 0.21525(5) 0.0263(2) Uani 1 1 d . . . . .
K1 K 0.66962(5) 0.31026(5) 0.33723(5) 0.0521(2) Uani 1 1 d . . . . .
N1 N 0.46161(16) 0.29843(13) 0.11457(12) 0.0259(4) Uani 1 1 d . . . . .
N2 N 0.23853(16) 0.32599(14) 0.16716(13) 0.0290(5) Uani 1 1 d . . . . .
O1 O 0.43079(15) 0.48203(11) 0.25673(10) 0.0321(4) Uani 1 1 d . . . . .
O2 O 0.45363(14) 0.31145(10) 0.32334(10) 0.0299(4) Uani 1 1 d . . . . .
O3 O 0.7735(2) 0.4542(2) 0.41800(19) 0.0821(8) Uani 1 1 d . . . . .
O4 O 0.7854(2) 0.1820(2) 0.4220(2) 0.0905(9) Uani 1 1 d . . . . .
C1 C 0.50444(19) 0.45548(15) 0.51793(15) 0.0238(5) Uani 1 1 d . U . . .
C2 C 0.49038(19) 0.37532(16) 0.46470(15) 0.0263(5) Uani 1 1 d . U . . .
C3 C 0.4975(2) 0.28725(16) 0.50194(15) 0.0295(6) Uani 1 1 d . U . . .
H3 H 0.488063 0.234702 0.467479 0.035 Uiso 1 1 calc R U . . .
C4 C 0.5182(2) 0.27656(16) 0.58890(16) 0.0312(6) Uani 1 1 d . U . . .
C5 C 0.5338(2) 0.35532(16) 0.64025(16) 0.0297(6) Uani 1 1 d . U . . .
H5 H 0.548709 0.348461 0.698310 0.036 Uiso 1 1 calc R U . . .
C6 C 0.52750(19) 0.44452(15) 0.60645(15) 0.0249(5) Uani 1 1 d . U . . .
C7 C 0.46600(19) 0.38710(15) 0.37549(15) 0.0254(5) Uani 1 1 d . U . . .
C8 C 0.45664(19) 0.47411(16) 0.34020(15) 0.0252(5) Uani 1 1 d . U . . .
C9 C 0.5179(3) 0.17999(17) 0.63022(17) 0.0416(7) Uani 1 1 d . U . . .
C10 C 0.5204(4) 0.1022(2) 0.5652(2) 0.0785(13) Uani 1 1 d . U . . .
H10A H 0.529371 0.044273 0.593903 0.118 Uiso 1 1 calc R U . . .
H10B H 0.580091 0.113789 0.529879 0.118 Uiso 1 1 calc R U . . .
H10C H 0.453380 0.099533 0.530688 0.118 Uiso 1 1 calc R U . . .
C11 C 0.6189(4) 0.1715(2) 0.6900(3) 0.0861(13) Uani 1 1 d . U . . .
H11A H 0.618813 0.217329 0.734326 0.129 Uiso 1 1 calc R U . . .
H11B H 0.682877 0.181005 0.658915 0.129 Uiso 1 1 calc R U . . .
H11C H 0.618766 0.110701 0.714580 0.129 Uiso 1 1 calc R U . . .
C12 C 0.4196(4) 0.1694(3) 0.6807(3) 0.1055(18) Uani 1 1 d . U . . .
H12A H 0.355231 0.169198 0.643214 0.158 Uiso 1 1 calc R U . . .
H12B H 0.418728 0.220082 0.720262 0.158 Uiso 1 1 calc R U . . .
H12C H 0.421768 0.111947 0.711190 0.158 Uiso 1 1 calc R U . . .
C13 C 0.5744(2) 0.27953(16) 0.12741(15) 0.0280(5) Uani 1 1 d . U . . .
C14 C 0.6541(2) 0.35145(18) 0.12096(17) 0.0361(6) Uani 1 1 d . U . . .
C15 C 0.7617(2) 0.3329(2) 0.14334(19) 0.0470(7) Uani 1 1 d . U . . .
H15 H 0.814853 0.380137 0.140109 0.056 Uiso 1 1 calc R U . . .
C16 C 0.7919(2) 0.2468(2) 0.1701(2) 0.0498(8) Uani 1 1 d . U . . .
H16 H 0.864518 0.236085 0.184893 0.060 Uiso 1 1 calc R U . . .
C17 C 0.7139(2) 0.1764(2) 0.17484(19) 0.0454(7) Uani 1 1 d . U . . .
H17 H 0.734951 0.118030 0.192502 0.054 Uiso 1 1 calc R U . . .
C18 C 0.6041(2) 0.19031(17) 0.15388(16) 0.0342(6) Uani 1 1 d . U . . .
C19 C 0.6255(2) 0.44722(19) 0.0886(2) 0.0465(7) Uani 1 1 d . U . . .
H19 H 0.546133 0.448337 0.080122 0.056 Uiso 1 1 calc R U . . .
C20 C 0.6734(3) 0.4646(2) 0.0023(2) 0.0668(10) Uani 1 1 d . U . . .
H20A H 0.652903 0.524337 -0.018378 0.100 Uiso 1 1 calc R U . . .
H20B H 0.645985 0.417410 -0.037354 0.100 Uiso 1 1 calc R U . . .
H20C H 0.751323 0.463051 0.008704 0.100 Uiso 1 1 calc R U . . .
C21 C 0.6623(3) 0.5238(2) 0.1505(2) 0.0667(10) Uani 1 1 d . U . . .
H21A H 0.739398 0.521454 0.163043 0.100 Uiso 1 1 calc R U . . .
H21B H 0.625287 0.515929 0.201848 0.100 Uiso 1 1 calc R U . . .
H21C H 0.645684 0.582704 0.125925 0.100 Uiso 1 1 calc R U . . .
C22 C 0.5199(2) 0.11172(17) 0.16277(19) 0.0418(7) Uani 1 1 d . U . . .
H22 H 0.452474 0.129456 0.131963 0.050 Uiso 1 1 calc R U . . .
C23 C 0.4957(3) 0.09813(19) 0.2551(2) 0.0535(9) Uani 1 1 d . U . . .
H23A H 0.560121 0.079422 0.286781 0.080 Uiso 1 1 calc R U . . .
H23B H 0.438980 0.051028 0.258953 0.080 Uiso 1 1 calc R U . . .
H23C H 0.472543 0.155343 0.278100 0.080 Uiso 1 1 calc R U . . .
C24 C 0.5539(3) 0.0209(2) 0.1239(2) 0.0614(9) Uani 1 1 d . U . . .
H24A H 0.570858 0.031118 0.066038 0.092 Uiso 1 1 calc R U . . .
H24B H 0.495369 -0.024829 0.125568 0.092 Uiso 1 1 calc R U . . .
H24C H 0.616903 -0.000691 0.155590 0.092 Uiso 1 1 calc R U . . .
C25 C 0.4658(2) 0.2359(2) -0.03067(17) 0.0416(7) Uani 1 1 d . U . . .
H25A H 0.523235 0.279497 -0.043410 0.062 Uiso 1 1 calc R U . . .
H25B H 0.415866 0.227725 -0.079524 0.062 Uiso 1 1 calc R U . . .
H25C H 0.496130 0.177388 -0.015762 0.062 Uiso 1 1 calc R U . . .
C26 C 0.4062(2) 0.27208(16) 0.04303(15) 0.0290(5) Uani 1 1 d . U . . .
C27 C 0.2933(2) 0.27390(17) 0.03109(16) 0.0320(6) Uani 1 1 d . U . . .
H27 H 0.265351 0.258889 -0.023549 0.038 Uiso 1 1 calc R U . . .
C28 C 0.2153(2) 0.29481(17) 0.08854(17) 0.0326(6) Uani 1 1 d . U . . .
C29 C 0.0972(2) 0.2780(2) 0.0565(2) 0.0507(8) Uani 1 1 d . U . . .
H29A H 0.064438 0.229625 0.088998 0.076 Uiso 1 1 calc R U . . .
H29B H 0.094105 0.259851 -0.002242 0.076 Uiso 1 1 calc R U . . .
H29C H 0.058600 0.333975 0.062429 0.076 Uiso 1 1 calc R U . . .
C30 C 0.1507(2) 0.33765(19) 0.22168(17) 0.0356(6) Uani 1 1 d . U . . .
C31 C 0.0992(2) 0.4222(2) 0.22418(18) 0.0438(7) Uani 1 1 d . U . . .
C32 C 0.0139(2) 0.4300(3) 0.2780(2) 0.0563(8) Uani 1 1 d . U . . .
H32 H -0.022382 0.485288 0.279420 0.068 Uiso 1 1 calc R U . . .
C33 C -0.0174(2) 0.3580(3) 0.3287(2) 0.0590(9) Uani 1 1 d . U . . .
H33 H -0.075326 0.364259 0.363135 0.071 Uiso 1 1 calc R U . . .
C34 C 0.0365(3) 0.2776(3) 0.3286(2) 0.0574(9) Uani 1 1 d . U . . .
H34 H 0.016308 0.229916 0.364489 0.069 Uiso 1 1 calc R U . . .
C35 C 0.1217(2) 0.2650(2) 0.27553(19) 0.0457(7) Uani 1 1 d . U . . .
C36 C 0.1339(3) 0.5052(2) 0.1722(2) 0.0579(9) Uani 1 1 d . U . . .
H36 H 0.189085 0.485008 0.134806 0.069 Uiso 1 1 calc R U . . .
C37 C 0.0385(4) 0.5408(3) 0.1161(3) 0.0844(13) Uani 1 1 d . U . . .
H37A H -0.015289 0.564012 0.151298 0.127 Uiso 1 1 calc R U . . .
H37B H 0.006717 0.490987 0.081130 0.127 Uiso 1 1 calc R U . . .
H37C H 0.064410 0.589774 0.080671 0.127 Uiso 1 1 calc R U . . .
C38 C 0.1851(3) 0.5823(3) 0.2285(3) 0.0787(12) Uani 1 1 d . U . . .
H38A H 0.134113 0.600653 0.268465 0.118 Uiso 1 1 calc R U . . .
H38B H 0.204267 0.634485 0.194232 0.118 Uiso 1 1 calc R U . . .
H38C H 0.249238 0.560762 0.258621 0.118 Uiso 1 1 calc R U . . .
C39 C 0.1800(3) 0.1746(2) 0.2800(2) 0.0609(9) Uani 1 1 d . U . . .
H39 H 0.236082 0.177650 0.238565 0.073 Uiso 1 1 calc R U . . .
C40 C 0.2369(3) 0.1604(3) 0.3671(3) 0.0777(12) Uani 1 1 d . U . . .
H40A H 0.291536 0.208893 0.378269 0.117 Uiso 1 1 calc R U . . .
H40B H 0.270461 0.101391 0.368299 0.117 Uiso 1 1 calc R U . . .
H40C H 0.184553 0.161842 0.409586 0.117 Uiso 1 1 calc R U . . .
C41 C 0.1021(4) 0.0915(3) 0.2555(3) 0.0974(15) Uani 1 1 d . U . . .
H41A H 0.047813 0.085282 0.296429 0.146 Uiso 1 1 calc R U . . .
H41B H 0.142383 0.035912 0.254558 0.146 Uiso 1 1 calc R U . . .
H41C H 0.067399 0.101465 0.200353 0.146 Uiso 1 1 calc R U . . .
C42 C 0.7971(3) 0.4543(3) 0.5084(3) 0.0825(12) Uani 1 1 d . U . . .
H42A H 0.869891 0.433063 0.521946 0.099 Uiso 1 1 calc R U . . .
H42B H 0.745489 0.413625 0.535666 0.099 Uiso 1 1 calc R U . . .
C43 C 0.7884(3) 0.5511(3) 0.5374(3) 0.0778(11) Uani 1 1 d . U . . .
H43A H 0.838766 0.565276 0.585839 0.093 Uiso 1 1 calc R U . . .
H43B H 0.715003 0.562735 0.552601 0.093 Uiso 1 1 calc R U . . .
C44 C 0.8174(4) 0.6060(3) 0.4618(3) 0.0970(14) Uani 1 1 d . U . . .
H44A H 0.784506 0.666044 0.461554 0.116 Uiso 1 1 calc R U . . .
H44B H 0.895638 0.615144 0.460162 0.116 Uiso 1 1 calc R U . . .
C45 C 0.7715(3) 0.5469(3) 0.3886(3) 0.0851(13) Uani 1 1 d . U . . .
H45A H 0.697607 0.563374 0.372109 0.102 Uiso 1 1 calc R U . . .
H45B H 0.815481 0.554650 0.340048 0.102 Uiso 1 1 calc R U . . .
C46 C 0.8379(5) 0.1950(4) 0.5038(3) 0.1076(16) Uani 1 1 d . U . . .
H46A H 0.790210 0.224408 0.541559 0.129 Uiso 1 1 calc R U . . .
H46B H 0.903727 0.233739 0.500856 0.129 Uiso 1 1 calc R U . . .
C47 C 0.8647(6) 0.0995(4) 0.5349(4) 0.142(2) Uani 1 1 d . U . . .
H47A H 0.938184 0.099781 0.560957 0.171 Uiso 1 1 calc R U . . .
H47B H 0.814545 0.078811 0.576508 0.171 Uiso 1 1 calc R U . . .
C48 C 0.8552(6) 0.0418(4) 0.4640(4) 0.143(2) Uani 1 1 d . U . . .
H48A H 0.817681 -0.016167 0.477437 0.171 Uiso 1 1 calc R U . . .
H48B H 0.926871 0.027936 0.446328 0.171 Uiso 1 1 calc R U . . .
C49 C 0.7944(4) 0.0885(4) 0.3964(3) 0.1068(16) Uani 1 1 d . U . . .
H49A H 0.831988 0.085746 0.344339 0.128 Uiso 1 1 calc R U . . .
H49B H 0.722701 0.058935 0.386449 0.128 Uiso 1 1 calc R U . . .

loop_
_atom_site_aniso_label
_atom_site_aniso_U_11
_atom_site_aniso_U_22
_atom_site_aniso_U_33
_atom_site_aniso_U_23
_atom_site_aniso_U_13
_atom_site_aniso_U_12
Mg1 0.0305(4) 0.0269(4) 0.0211(4) -0.0053(3) 0.0000(3) 0.0004(3)
K1 0.0435(4) 0.0628(5) 0.0495(4) -0.0135(3) -0.0058(3) 0.0143(3)
N1 0.0288(11) 0.0251(10) 0.0236(11) -0.0016(8) 0.0006(9) -0.0002(8)
N2 0.0284(11) 0.0335(11) 0.0247(11) -0.0046(9) 0.0017(9) -0.0024(9)
O1 0.0489(11) 0.0269(9) 0.0195(9) -0.0019(7) -0.0034(8) -0.0002(8)
O2 0.0444(10) 0.0217(8) 0.0229(9) -0.0065(7) -0.0031(8) 0.0019(7)
O3 0.0579(16) 0.110(2) 0.078(2) -0.0486(17) 0.0045(14) 0.0016(15)
O4 0.087(2) 0.101(2) 0.086(2) 0.0306(18) 0.0058(17) 0.0346(17)
C1 0.0260(12) 0.0229(11) 0.0224(12) -0.0023(9) 0.0023(10) 0.0006(9)
C2 0.0295(12) 0.0239(12) 0.0253(13) -0.0040(10) 0.0016(10) 0.0000(10)
C3 0.0425(14) 0.0213(12) 0.0244(13) -0.0050(10) -0.0007(11) 0.0019(10)
C4 0.0420(14) 0.0221(12) 0.0290(14) 0.0005(10) 0.0001(11) 0.0006(10)
C5 0.0396(14) 0.0267(12) 0.0223(13) 0.0020(10) -0.0012(11) 0.0003(10)
C6 0.0273(12) 0.0238(12) 0.0236(13) -0.0007(9) 0.0018(10) -0.0007(10)
C7 0.0296(12) 0.0227(12) 0.0235(13) -0.0059(9) 0.0007(10) -0.0006(10)
C8 0.0301(13) 0.0253(12) 0.0201(13) -0.0011(9) 0.0002(10) 0.0018(10)
C9 0.071(2) 0.0234(13) 0.0298(15) 0.0040(11) 0.0017(14) -0.0005(13)
C10 0.151(4) 0.0263(16) 0.058(2) 0.0039(15) 0.001(2) 0.007(2)
C11 0.130(4) 0.041(2) 0.082(3) 0.0145(19) -0.038(3) 0.004(2)
C12 0.151(4) 0.047(2) 0.127(4) 0.034(2) 0.076(3) 0.004(2)
C13 0.0326(13) 0.0315(13) 0.0200(13) -0.0057(10) 0.0025(10) 0.0019(10)
C14 0.0357(14) 0.0392(14) 0.0339(15) 0.0025(11) 0.0063(12) 0.0002(12)
C15 0.0331(15) 0.0595(19) 0.0478(18) -0.0003(14) 0.0015(13) -0.0054(14)
C16 0.0347(15) 0.066(2) 0.0482(19) 0.0010(15) -0.0029(13) 0.0121(15)
C17 0.0503(17) 0.0436(16) 0.0426(17) 0.0005(13) -0.0017(14) 0.0144(14)
C18 0.0411(15) 0.0317(13) 0.0302(14) -0.0031(11) 0.0019(12) 0.0058(11)
C19 0.0436(16) 0.0395(15) 0.0562(19) 0.0103(14) 0.0052(14) -0.0071(13)
C20 0.086(3) 0.056(2) 0.057(2) 0.0194(17) 0.0039(19) -0.0085(19)
C21 0.081(3) 0.0458(19) 0.074(3) -0.0002(17) 0.013(2) -0.0085(18)
C22 0.0491(17) 0.0267(13) 0.0492(18) 0.0006(12) -0.0016(14) 0.0033(12)
C23 0.075(2) 0.0274(14) 0.060(2) 0.0002(13) 0.0232(18) -0.0012(14)
C24 0.091(3) 0.0389(17) 0.054(2) -0.0124(15) 0.0012(19) 0.0027(17)
C25 0.0438(16) 0.0531(17) 0.0279(15) -0.0117(13) 0.0019(12) 0.0049(13)
C26 0.0373(14) 0.0265(12) 0.0230(13) -0.0029(10) 0.0002(11) 0.0013(10)
C27 0.0378(14) 0.0370(14) 0.0199(13) -0.0055(10) -0.0048(11) -0.0029(11)
C28 0.0312(13) 0.0332(13) 0.0322(15) -0.0039(11) -0.0032(11) -0.0026(11)
C29 0.0349(16) 0.073(2) 0.0421(18) -0.0165(15) -0.0071(13) -0.0036(15)
C30 0.0267(13) 0.0473(16) 0.0320(15) -0.0104(12) 0.0002(11) -0.0026(12)
C31 0.0359(15) 0.0598(18) 0.0361(16) -0.0077(13) 0.0003(12) 0.0112(13)
C32 0.0369(16) 0.082(2) 0.0504(19) -0.0170(17) -0.0012(14) 0.0186(16)
C33 0.0298(15) 0.097(3) 0.051(2) -0.0194(18) 0.0121(14) -0.0051(17)
C34 0.0446(18) 0.077(2) 0.051(2) -0.0061(17) 0.0177(15) -0.0139(17)
C35 0.0394(15) 0.0541(17) 0.0435(17) -0.0076(14) 0.0094(13) -0.0082(13)
C36 0.059(2) 0.0569(19) 0.060(2) 0.0041(16) 0.0100(17) 0.0269(16)
C37 0.110(3) 0.078(3) 0.065(3) 0.004(2) -0.017(2) 0.032(2)
C38 0.067(2) 0.061(2) 0.107(3) 0.010(2) -0.013(2) 0.0077(19)
C39 0.067(2) 0.0507(19) 0.067(2) 0.0089(16) 0.0298(18) -0.0034(16)
C40 0.072(3) 0.072(2) 0.091(3) 0.027(2) 0.016(2) 0.004(2)
C41 0.120(4) 0.058(2) 0.114(4) -0.009(2) 0.025(3) -0.020(2)
C42 0.060(2) 0.107(3) 0.080(3) -0.019(2) -0.002(2) 0.016(2)
C43 0.054(2) 0.109(3) 0.069(3) -0.030(2) -0.0015(19) -0.004(2)
C44 0.089(3) 0.108(3) 0.093(3) -0.028(3) 0.013(3) -0.018(3)
C45 0.061(2) 0.119(4) 0.076(3) -0.025(3) 0.012(2) 0.007(2)
C46 0.134(4) 0.106(4) 0.082(3) 0.022(3) 0.007(3) 0.003(3)
C47 0.189(5) 0.132(4) 0.104(4) 0.024(3) -0.038(4) 0.055(4)
C48 0.191(5) 0.127(4) 0.110(4) 0.028(3) -0.028(4) 0.066(4)
C49 0.109(4) 0.112(4) 0.100(4) 0.018(3) -0.015(3) 0.034(3)

loop_
_atom_type_symbol
_atom_type_description
_atom_type_scat_dispersion_real
_atom_type_scat_dispersion_imag
_atom_type_scat_source
C C 0.0033 0.0016 'International Tables Vol C Tables 4.2.6.8 and 6.1.1.4'
H H 0.0000 0.0000 'International Tables Vol C Tables 4.2.6.8 and 6.1.1.4'
K K 0.2009 0.2494 'International Tables Vol C Tables 4.2.6.8 and 6.1.1.4'
Mg Mg 0.0486 0.0363 'International Tables Vol C Tables 4.2.6.8 and 6.1.1.4'
N N 0.0061 0.0033 'International Tables Vol C Tables 4.2.6.8 and 6.1.1.4'
O O 0.0106 0.0060 'International Tables Vol C Tables 4.2.6.8 and 6.1.1.4'

loop_
_geom_angle_atom_site_label_1
_geom_angle_atom_site_label_2
_geom_angle_atom_site_label_3
_geom_angle
_geom_angle_site_symmetry_1
_geom_angle_site_symmetry_3
_geom_angle_publ_flag
O1 Mg1 O2 88.12(7) . . ?
O1 Mg1 N1 124.02(8) . . ?
O2 Mg1 N1 111.77(8) . . ?
O1 Mg1 N2 119.64(9) . . ?
O2 Mg1 N2 123.41(8) . . ?
N1 Mg1 N2 92.79(8) . . ?
O1 Mg1 C8 29.23(7) . . ?
O2 Mg1 C8 59.59(7) . . ?
N1 Mg1 C8 137.10(8) . . ?
N2 Mg1 C8 128.15(8) . . ?
O1 Mg1 C7 59.34(7) . . ?
O2 Mg1 C7 29.66(7) . . ?
N1 Mg1 C7 132.17(8) . . ?
N2 Mg1 C7 129.06(8) . . ?
C8 Mg1 C7 30.24(7) . . ?
O1 Mg1 K1 81.13(6) . . ?
O2 Mg1 K1 38.49(5) . . ?
N1 Mg1 K1 84.49(6) . . ?
N2 Mg1 K1 155.44(7) . . ?
C8 Mg1 K1 63.59(5) . . ?
C7 Mg1 K1 47.72(5) . . ?
O2 K1 O3 116.83(7) . . ?
O2 K1 O4 124.75(8) . . ?
O3 K1 O4 94.42(11) . . ?
O2 K1 C7 28.11(6) . . ?
O3 K1 C7 88.91(7) . . ?
O4 K1 C7 129.34(8) . . ?
O2 K1 C2 47.16(6) . . ?
O3 K1 C2 77.95(7) . . ?
O4 K1 C2 105.89(8) . . ?
C7 K1 C2 26.25(6) . . ?
O2 K1 C16 117.17(7) . . ?
O3 K1 C16 112.16(8) . . ?
O4 K1 C16 86.34(9) . . ?
C7 K1 C16 138.12(8) . . ?
C2 K1 C16 163.88(7) . . ?
O2 K1 C17 100.18(7) . . ?
O3 K1 C17 136.09(8) . . ?
O4 K1 C17 81.96(9) . . ?
C7 K1 C17 126.82(7) . . ?
C2 K1 C17 145.23(7) . . ?
C16 K1 C17 24.26(7) . . ?
O2 K1 C15 108.39(7) . . ?
O3 K1 C15 100.94(9) . . ?
O4 K1 C15 108.61(9) . . ?
C7 K1 C15 120.31(7) . . ?
C2 K1 C15 145.46(7) . . ?
C16 K1 C15 23.91(7) . . ?
C17 K1 C15 41.95(7) . . ?
O2 K1 C18 76.69(6) . . ?
O3 K1 C18 149.46(8) . . ?
O4 K1 C18 99.29(9) . . ?
C7 K1 C18 102.84(7) . . ?
C2 K1 C18 123.28(6) . . ?
C16 K1 C18 42.53(7) . . ?
C17 K1 C18 23.99(7) . . ?
C15 K1 C18 48.79(7) . . ?
O2 K1 C14 85.25(6) . . ?
O3 K1 C14 109.30(9) . . ?
O4 K1 C14 127.75(8) . . ?
C7 K1 C14 97.88(7) . . ?
C2 K1 C14 123.94(7) . . ?
C16 K1 C14 41.86(7) . . ?
C17 K1 C14 48.56(7) . . ?
C15 K1 C14 23.44(7) . . ?
C18 K1 C14 41.77(6) . . ?
O2 K1 C13 69.47(5) . . ?
O3 K1 C13 131.49(9) . . ?
O4 K1 C13 122.30(9) . . ?
C7 K1 C13 89.98(6) . . ?
C2 K1 C13 115.16(6) . . ?
C16 K1 C13 48.71(7) . . ?
C17 K1 C13 41.60(7) . . ?
C15 K1 C13 41.27(6) . . ?
C18 K1 C13 23.67(6) . . ?
C14 K1 C13 23.46(6) . . ?
O2 K1 C3 53.81(6) . . ?
O3 K1 C3 89.78(7) . . ?
O4 K1 C3 84.43(8) . . ?
C7 K1 C3 44.99(6) . . ?
C2 K1 C3 23.90(6) . . ?
C16 K1 C3 156.79(7) . . ?
C17 K1 C3 132.81(7) . . ?
C15 K1 C3 162.17(7) . . ?
C18 K1 C3 118.51(6) . . ?
C14 K1 C3 138.98(6) . . ?
C13 K1 C3 121.52(6) . . ?
C26 N1 C13 120.2(2) . . ?
C26 N1 Mg1 124.07(17) . . ?
C13 N1 Mg1 115.56(15) . . ?
C28 N2 C30 118.6(2) . . ?
C28 N2 Mg1 123.32(16) . . ?
C30 N2 Mg1 118.04(16) . . ?
C8 O1 Mg1 106.18(14) . . ?
C7 O2 Mg1 105.19(14) . . ?
C7 O2 K1 85.01(13) . . ?
Mg1 O2 K1 114.33(7) . . ?
C45 O3 C42 109.6(3) . . ?
C45 O3 K1 124.1(2) . . ?
C42 O3 K1 121.7(3) . . ?
C46 O4 C49 109.0(3) . . ?
C46 O4 K1 124.9(3) . . ?
C49 O4 K1 125.7(3) . . ?
C1 C1 C6 120.9(3) 2_666 . ?
C1 C1 C2 119.7(3) 2_666 . ?
C6 C1 C2 119.4(2) . . ?
C3 C2 C1 118.8(2) . . ?
C3 C2 C7 122.3(2) . . ?
C1 C2 C7 118.9(2) . . ?
C3 C2 K1 87.04(14) . . ?
C1 C2 K1 123.74(15) . . ?
C7 C2 K1 62.63(12) . . ?
C4 C3 C2 121.8(2) . . ?
C4 C3 K1 131.81(18) . . ?
C2 C3 K1 69.05(13) . . ?
C4 C3 H3 119.1 . . ?
C2 C3 H3 119.1 . . ?
K1 C3 H3 71.5 . . ?
C3 C4 C5 119.0(2) . . ?
C3 C4 C9 121.6(2) . . ?
C5 C4 C9 119.3(2) . . ?
C4 C5 C6 121.5(2) . . ?
C4 C5 H5 119.3 . . ?
C6 C5 H5 119.3 . . ?
C5 C6 C1 119.6(2) . . ?
C5 C6 C8 121.3(2) . 2_666 ?
C1 C6 C8 119.1(2) . 2_666 ?
O2 C7 C8 118.6(2) . . ?
O2 C7 C2 119.9(2) . . ?
C8 C7 C2 121.6(2) . . ?
O2 C7 Mg1 45.15(10) . . ?
C8 C7 Mg1 74.29(14) . . ?
C2 C7 Mg1 162.63(16) . . ?
O2 C7 K1 66.88(11) . . ?
C8 C7 K1 110.42(15) . . ?
C2 C7 K1 91.11(14) . . ?
Mg1 C7 K1 89.25(7) . . ?
O1 C8 C7 119.7(2) . . ?
O1 C8 C6 120.6(2) . 2_666 ?
C7 C8 C6 119.7(2) . 2_666 ?
O1 C8 Mg1 44.59(10) . . ?
C7 C8 Mg1 75.47(14) . . ?
C6 C8 Mg1 163.37(17) 2_666 . ?
C12 C9 C10 111.0(3) . . ?
C12 C9 C11 108.5(3) . . ?
C10 C9 C11 106.4(3) . . ?
C12 C9 C4 108.4(3) . . ?
C10 C9 C4 112.3(2) . . ?
C11 C9 C4 110.1(2) . . ?
C9 C10 H10A 109.5 . . ?
C9 C10 H10B 109.5 . . ?
H10A C10 H10B 109.5 . . ?
C9 C10 H10C 109.5 . . ?
H10A C10 H10C 109.5 . . ?
H10B C10 H10C 109.5 . . ?
C9 C11 H11A 109.5 . . ?
C9 C11 H11B 109.5 . . ?
H11A C11 H11B 109.5 . . ?
C9 C11 H11C 109.5 . . ?
H11A C11 H11C 109.5 . . ?
H11B C11 H11C 109.5 . . ?
C9 C12 H12A 109.5 . . ?
C9 C12 H12B 109.5 . . ?
H12A C12 H12B 109.5 . . ?
C9 C12 H12C 109.5 . . ?
H12A C12 H12C 109.5 . . ?
H12B C12 H12C 109.5 . . ?
C18 C13 C14 120.6(2) . . ?
C18 C13 N1 119.0(2) . . ?
C14 C13 N1 120.1(2) . . ?
C18 C13 K1 75.66(15) . . ?
C14 C13 K1 78.21(15) . . ?
N1 C13 K1 112.21(13) . . ?
C15 C14 C13 118.4(2) . . ?
C15 C14 C19 119.7(2) . . ?
C13 C14 C19 121.9(2) . . ?
C15 C14 K1 73.43(17) . . ?
C13 C14 K1 78.33(14) . . ?
C19 C14 K1 119.49(17) . . ?
C16 C15 C14 121.8(3) . . ?
C16 C15 K1 74.76(17) . . ?
C14 C15 K1 83.13(16) . . ?
C16 C15 H15 119.1 . . ?
C14 C15 H15 119.1 . . ?
K1 C15 H15 113.1 . . ?
C15 C16 C17 119.5(3) . . ?
C15 C16 K1 81.33(18) . . ?
C17 C16 K1 78.83(17) . . ?
C15 C16 H16 120.2 . . ?
C17 C16 H16 120.2 . . ?
K1 C16 H16 110.0 . . ?
C16 C17 C18 121.8(3) . . ?
C16 C17 K1 76.91(18) . . ?
C18 C17 K1 82.63(16) . . ?
C16 C17 H17 119.1 . . ?
C18 C17 H17 119.1 . . ?
K1 C17 H17 111.4 . . ?
C17 C18 C13 117.9(2) . . ?
C17 C18 C22 120.2(2) . . ?
C13 C18 C22 121.8(2) . . ?
C17 C18 K1 73.38(16) . . ?
C13 C18 K1 80.67(14) . . ?
C22 C18 K1 113.87(16) . . ?
C21 C19 C14 112.8(3) . . ?
C21 C19 C20 110.4(3) . . ?
C14 C19 C20 110.2(3) . . ?
C21 C19 H19 107.8 . . ?
C14 C19 H19 107.8 . . ?
C20 C19 H19 107.8 . . ?
C19 C20 H20A 109.5 . . ?
C19 C20 H20B 109.5 . . ?
H20A C20 H20B 109.5 . . ?
C19 C20 H20C 109.5 . . ?
H20A C20 H20C 109.5 . . ?
H20B C20 H20C 109.5 . . ?
C19 C21 H21A 109.5 . . ?
C19 C21 H21B 109.5 . . ?
H21A C21 H21B 109.5 . . ?
C19 C21 H21C 109.5 . . ?
H21A C21 H21C 109.5 . . ?
H21B C21 H21C 109.5 . . ?
C23 C22 C18 110.8(2) . . ?
C23 C22 C24 110.6(2) . . ?
C18 C22 C24 112.4(2) . . ?
C23 C22 H22 107.6 . . ?
C18 C22 H22 107.6 . . ?
C24 C22 H22 107.6 . . ?
C22 C23 H23A 109.5 . . ?
C22 C23 H23B 109.5 . . ?
H23A C23 H23B 109.5 . . ?
C22 C23 H23C 109.5 . . ?
H23A C23 H23C 109.5 . . ?
H23B C23 H23C 109.5 . . ?
C22 C24 H24A 109.5 . . ?
C22 C24 H24B 109.5 . . ?
H24A C24 H24B 109.5 . . ?
C22 C24 H24C 109.5 . . ?
H24A C24 H24C 109.5 . . ?
H24B C24 H24C 109.5 . . ?
C26 C25 H25A 109.5 . . ?
C26 C25 H25B 109.5 . . ?
H25A C25 H25B 109.5 . . ?
C26 C25 H25C 109.5 . . ?
H25A C25 H25C 109.5 . . ?
H25B C25 H25C 109.5 . . ?
N1 C26 C27 123.7(2) . . ?
N1 C26 C25 119.9(2) . . ?
C27 C26 C25 116.4(2) . . ?
C26 C27 C28 130.1(2) . . ?
C26 C27 H27 114.9 . . ?
C28 C27 H27 114.9 . . ?
N2 C28 C27 124.4(2) . . ?
N2 C28 C29 119.7(2) . . ?
C27 C28 C29 115.8(2) . . ?
C28 C29 H29A 109.5 . . ?
C28 C29 H29B 109.5 . . ?
H29A C29 H29B 109.5 . . ?
C28 C29 H29C 109.5 . . ?
H29A C29 H29C 109.5 . . ?
H29B C29 H29C 109.5 . . ?
C35 C30 C31 120.6(2) . . ?
C35 C30 N2 119.1(2) . . ?
C31 C30 N2 120.2(2) . . ?
C30 C31 C32 118.1(3) . . ?
C30 C31 C36 122.4(2) . . ?
C32 C31 C36 119.4(3) . . ?
C33 C32 C31 121.5(3) . . ?
C33 C32 H32 119.2 . . ?
C31 C32 H32 119.2 . . ?
C34 C33 C32 119.8(3) . . ?
C34 C33 H33 120.1 . . ?
C32 C33 H33 120.1 . . ?
C33 C34 C35 121.5(3) . . ?
C33 C34 H34 119.3 . . ?
C35 C34 H34 119.3 . . ?
C30 C35 C34 118.4(3) . . ?
C30 C35 C39 122.9(2) . . ?
C34 C35 C39 118.8(3) . . ?
C38 C36 C31 111.3(3) . . ?
C38 C36 C37 110.6(3) . . ?
C31 C36 C37 111.6(3) . . ?
C38 C36 H36 107.7 . . ?
C31 C36 H36 107.7 . . ?
C37 C36 H36 107.7 . . ?
C36 C37 H37A 109.5 . . ?
C36 C37 H37B 109.5 . . ?
H37A C37 H37B 109.5 . . ?
C36 C37 H37C 109.5 . . ?
H37A C37 H37C 109.5 . . ?
H37B C37 H37C 109.5 . . ?
C36 C38 H38A 109.5 . . ?
C36 C38 H38B 109.5 . . ?
H38A C38 H38B 109.5 . . ?
C36 C38 H38C 109.5 . . ?
H38A C38 H38C 109.5 . . ?
H38B C38 H38C 109.5 . . ?
C35 C39 C40 111.8(3) . . ?
C35 C39 C41 111.4(3) . . ?
C40 C39 C41 110.6(3) . . ?
C35 C39 H39 107.6 . . ?
C40 C39 H39 107.6 . . ?
C41 C39 H39 107.6 . . ?
C39 C40 H40A 109.5 . . ?
C39 C40 H40B 109.5 . . ?
H40A C40 H40B 109.5 . . ?
C39 C40 H40C 109.5 . . ?
H40A C40 H40C 109.5 . . ?
H40B C40 H40C 109.5 . . ?
C39 C41 H41A 109.5 . . ?
C39 C41 H41B 109.5 . . ?
H41A C41 H41B 109.5 . . ?
C39 C41 H41C 109.5 . . ?
H41A C41 H41C 109.5 . . ?
H41B C41 H41C 109.5 . . ?
O3 C42 C43 106.3(4) . . ?
O3 C42 H42A 110.5 . . ?
C43 C42 H42A 110.5 . . ?
O3 C42 H42B 110.5 . . ?
C43 C42 H42B 110.5 . . ?
H42A C42 H42B 108.7 . . ?
C42 C43 C44 102.9(3) . . ?
C42 C43 H43A 111.2 . . ?
C44 C43 H43A 111.2 . . ?
C42 C43 H43B 111.2 . . ?
C44 C43 H43B 111.2 . . ?
H43A C43 H43B 109.1 . . ?
C45 C44 C43 103.3(4) . . ?
C45 C44 H44A 111.1 . . ?
C43 C44 H44A 111.1 . . ?
C45 C44 H44B 111.1 . . ?
C43 C44 H44B 111.1 . . ?
H44A C44 H44B 109.1 . . ?
O3 C45 C44 105.6(4) . . ?
O3 C45 H45A 110.6 . . ?
C44 C45 H45A 110.6 . . ?
O3 C45 H45B 110.6 . . ?
C44 C45 H45B 110.6 . . ?
H45A C45 H45B 108.7 . . ?
O4 C46 C47 105.9(5) . . ?
O4 C46 H46A 110.6 . . ?
C47 C46 H46A 110.6 . . ?
O4 C46 H46B 110.6 . . ?
C47 C46 H46B 110.6 . . ?
H46A C46 H46B 108.7 . . ?
C48 C47 C46 106.2(5) . . ?
C48 C47 H47A 110.5 . . ?
C46 C47 H47A 110.5 . . ?
C48 C47 H47B 110.5 . . ?
C46 C47 H47B 110.5 . . ?
H47A C47 H47B 108.7 . . ?
C47 C48 C49 108.5(5) . . ?
C47 C48 H48A 110.0 . . ?
C49 C48 H48A 110.0 . . ?
C47 C48 H48B 110.0 . . ?
C49 C48 H48B 110.0 . . ?
H48A C48 H48B 108.4 . . ?
O4 C49 C48 107.6(5) . . ?
O4 C49 H49A 110.2 . . ?
C48 C49 H49A 110.2 . . ?
O4 C49 H49B 110.2 . . ?
C48 C49 H49B 110.2 . . ?
H49A C49 H49B 108.5 . . ?

loop_
_geom_bond_atom_site_label_1
_geom_bond_atom_site_label_2
_geom_bond_distance
_geom_bond_site_symmetry_2
_geom_bond_publ_flag
Mg1 O1 1.9300(18) . ?
Mg1 O2 1.9506(18) . ?
Mg1 N1 2.044(2) . ?
Mg1 N2 2.045(2) . ?
Mg1 C8 2.640(2) . ?
Mg1 C7 2.655(2) . ?
Mg1 K1 3.8908(11) . ?
K1 O2 2.6575(19) . ?
K1 O3 2.672(3) . ?
K1 O4 2.692(3) . ?
K1 C7 2.879(2) . ?
K1 C2 3.241(2) . ?
K1 C16 3.263(3) . ?
K1 C17 3.286(3) . ?
K1 C15 3.343(3) . ?
K1 C18 3.401(3) . ?
K1 C14 3.463(3) . ?
K1 C13 3.464(3) . ?
K1 C3 3.466(2) . ?
N1 C26 1.329(3) . ?
N1 C13 1.429(3) . ?
N2 C28 1.328(3) . ?
N2 C30 1.439(3) . ?
O1 C8 1.343(3) . ?
O2 C7 1.362(3) . ?
O3 C45 1.418(5) . ?
O3 C42 1.439(5) . ?
O4 C46 1.416(6) . ?
O4 C49 1.416(5) . ?
C1 C1 1.411(4) 2_666 ?
C1 C6 1.419(3) . ?
C1 C2 1.425(3) . ?
C2 C3 1.406(3) . ?
C2 C7 1.434(3) . ?
C3 C4 1.391(3) . ?
C3 H3 0.9300 . ?
C4 C5 1.392(3) . ?
C4 C9 1.541(3) . ?
C5 C6 1.398(3) . ?
C5 H5 0.9300 . ?
C6 C8 1.441(3) 2_666 ?
C7 C8 1.382(3) . ?
C9 C12 1.494(5) . ?
C9 C10 1.519(4) . ?
C9 C11 1.524(5) . ?
C10 H10A 0.9600 . ?
C10 H10B 0.9600 . ?
C10 H10C 0.9600 . ?
C11 H11A 0.9600 . ?
C11 H11B 0.9600 . ?
C11 H11C 0.9600 . ?
C12 H12A 0.9600 . ?
C12 H12B 0.9600 . ?
C12 H12C 0.9600 . ?
C13 C18 1.410(3) . ?
C13 C14 1.408(3) . ?
C14 C15 1.388(4) . ?
C14 C19 1.522(4) . ?
C15 C16 1.371(4) . ?
C15 H15 0.9300 . ?
C16 C17 1.376(4) . ?
C16 H16 0.9300 . ?
C17 C18 1.395(4) . ?
C17 H17 0.9300 . ?
C18 C22 1.520(4) . ?
C19 C21 1.508(4) . ?
C19 C20 1.536(4) . ?
C19 H19 0.9800 . ?
C20 H20A 0.9600 . ?
C20 H20B 0.9600 . ?
C20 H20C 0.9600 . ?
C21 H21A 0.9600 . ?
C21 H21B 0.9600 . ?
C21 H21C 0.9600 . ?
C22 C23 1.519(4) . ?
C22 C24 1.528(4) . ?
C22 H22 0.9800 . ?
C23 H23A 0.9600 . ?
C23 H23B 0.9600 . ?
C23 H23C 0.9600 . ?
C24 H24A 0.9600 . ?
C24 H24B 0.9600 . ?
C24 H24C 0.9600 . ?
C25 C26 1.515(3) . ?
C25 H25A 0.9600 . ?
C25 H25B 0.9600 . ?
C25 H25C 0.9600 . ?
C26 C27 1.393(4) . ?
C27 C28 1.402(3) . ?
C27 H27 0.9300 . ?
C28 C29 1.520(4) . ?
C29 H29A 0.9600 . ?
C29 H29B 0.9600 . ?
C29 H29C 0.9600 . ?
C30 C35 1.402(4) . ?
C30 C31 1.397(4) . ?
C31 C32 1.399(4) . ?
C31 C36 1.517(4) . ?
C32 C33 1.373(5) . ?
C32 H32 0.9300 . ?
C33 C34 1.359(5) . ?
C33 H33 0.9300 . ?
C34 C35 1.400(4) . ?
C34 H34 0.9300 . ?
C35 C39 1.513(4) . ?
C36 C38 1.514(5) . ?
C36 C37 1.534(5) . ?
C36 H36 0.9800 . ?
C37 H37A 0.9600 . ?
C37 H37B 0.9600 . ?
C37 H37C 0.9600 . ?
C38 H38A 0.9600 . ?
C38 H38B 0.9600 . ?
C38 H38C 0.9600 . ?
C39 C40 1.522(5) . ?
C39 C41 1.539(5) . ?
C39 H39 0.9800 . ?
C40 H40A 0.9600 . ?
C40 H40B 0.9600 . ?
C40 H40C 0.9600 . ?
C41 H41A 0.9600 . ?
C41 H41B 0.9600 . ?
C41 H41C 0.9600 . ?
C42 C43 1.477(5) . ?
C42 H42A 0.9700 . ?
C42 H42B 0.9700 . ?
C43 C44 1.491(6) . ?
C43 H43A 0.9700 . ?
C43 H43B 0.9700 . ?
C44 C45 1.501(6) . ?
C44 H44A 0.9700 . ?
C44 H44B 0.9700 . ?
C45 H45A 0.9700 . ?
C45 H45B 0.9700 . ?
C46 C47 1.507(7) . ?
C46 H46A 0.9700 . ?
C46 H46B 0.9700 . ?
C47 C48 1.388(8) . ?
C47 H47A 0.9700 . ?
C47 H47B 0.9700 . ?
C48 C49 1.450(6) . ?
C48 H48A 0.9700 . ?
C48 H48B 0.9700 . ?
C49 H49A 0.9700 . ?
C49 H49B 0.9700 . ?
